data_1531792
loop_
_publ_author_name
'Li Hongmei'
'Lin Jianhua'
'Ju Jing'

_publ_section_title
;
 Synthesis and crystal structure of layered beryllium polyborate H2 Be B4
 O8
;
_journal_name_full 'Wuji Huaxue Xuebao'
_journal_page_first 764
_journal_page_last 768
_journal_volume 18
_journal_year 2002
_chemical_formula_sum 'B4 Be H2 O8'
_chemical_name_systematic 'H2 (Be B4 O8)'
_space_group_IT_number 14
_symmetry_space_group_name_Hall '-P 2yn'
_symmetry_space_group_name_H-M 'P 1 21/n 1'
_cell_angle_alpha 90
_cell_angle_beta 96.8797
_cell_angle_gamma 90
_cell_formula_units_Z 4
_cell_length_a 17.7564
_cell_length_b 4.2948
_cell_length_c 7.1532
_cell_volume 541.577
_citation_journal_id_ASTM WHUXEO
_cod_data_source_file LiHongmei_WHUXEO_2002_1766.cif
_cod_data_source_block H2B4Be1O8
_cod_original_cell_volume 541.5766
_cod_original_sg_symbol_Hall '-P 2ybc (x-z,y,z)'
_cod_original_formula_sum 'H2 B4 Be1 O8'
_cod_database_code 1531792

loop_
_symmetry_equiv_pos_as_xyz
x,y,z
-x+1/2,y+1/2,-z+1/2
-x,-y,-z
x-1/2,-y-1/2,z-1/2

loop_
_atom_site_label
_atom_site_type_symbol
_atom_site_fract_x
_atom_site_fract_y
_atom_site_fract_z
_atom_site_occupancy
_atom_site_U_iso_or_equiv
O7 O-2 0.8337 0.077 0.6504 1 0.0
O3 O-2 0.9501 0.7752 0.9126 1 0.0
O4 O-2 0.7655 0.0499 0.3472 1 0.0
B4 B+3 0.8732 0.736 0.957 1 0.0
B1 B+3 0.846 0.415 0.669 1 0.0
B2 B+3 0.7951 -0.095 0.511 1 0.0
B3 B+3 0.9788 0.668 0.752 1 0.0
O2 O-2 0.9271 0.476 0.6317 1 0.0
O6 O-2 0.794 0.5771 0.5138 1 0.0
O1 O-2 0.8324 0.5132 0.8528 1 0.0
Be1 Be+2 0.234 0.097 0.86 1 0.0
O8 O-2 0.0484 0.7158 0.7134 1 0.0
O5 O-2 0.8518 0.9038 0.0952 1 0.0
